data_1534202
loop_
_publ_author_name
'Bagnall, K.W.'
'd'Eye, R.W.M.'
'Freeman, J.H.'

_publ_section_title
;
 The polonium halides. Part I. Polonium chlorides.
;
_journal_name_full 'Journal of the Chemical Society'
_journal_page_first 2320
_journal_page_last 2326
_journal_volume 1955
_journal_year 1955
_chemical_formula_sum 'Cl2 Po'
_chemical_name_systematic 'Po Cl2'
_space_group_IT_number 47
_symmetry_space_group_name_Hall '-P 2 2'
_symmetry_space_group_name_H-M 'P m m m'
_cell_angle_alpha 90
_cell_angle_beta 90
_cell_angle_gamma 90
_cell_formula_units_Z 1
_cell_length_a 3.66
_cell_length_b 4.34
_cell_length_c 4.49
_cell_volume 71.321
_citation_journal_id_ASTM JCSOA9
_cod_data_source_file Bagnall_JCSOA9_1955_1483.cif
_cod_data_source_block Cl2Po1
_cod_original_cell_volume 71.32095
_cod_original_formula_sum 'Cl2 Po1'
_cod_database_code 1534202

loop_
_symmetry_equiv_pos_as_xyz
x,y,z
-x,-y,z
x,-y,-z
-x,y,-z
-x,-y,-z
x,y,-z
-x,y,z
x,-y,z

loop_
_atom_site_label
_atom_site_type_symbol
_atom_site_fract_x
_atom_site_fract_y
_atom_site_fract_z
_atom_site_occupancy
_atom_site_U_iso_or_equiv
Cl2 Cl-1 0.5 0 0.5 1 0.0
Cl1 Cl-1 0.5 0.5 0 1 0.0
Po1 Po+2 0 0 0 1 0.0
